data_7036047
loop_
_publ_author_name
'Yu, Hong-Cui'
'Li, Lei'
'Gao, Ji'
'Tong, Jian'
'Zheng, Wenxu'
'Cametti, Massimo'
'Famulari, Antonino'
'Meille, Stefano Valdo'
'Guo, Fang'
'Mart\'i-Rujas, Javier'

_publ_section_title
;
 Insights into the formation of chiral second sphere coordination
 complexes with aromatic tris amines: combined single crystal X-ray
 crystallography and molecular modeling analyses.
;
_journal_issue 36
_journal_name_full 'Dalton transactions (Cambridge, England : 2003)'
_journal_page_first 15960
_journal_page_last 15965
_journal_paper_doi 10.1039/c5dt02387d
_journal_volume 44
_journal_year 2015
_chemical_formula_sum 'C33 H39 Cl5 Hg N3'
_chemical_formula_weight 855.51
_chemical_name_systematic
; 
 ? 
;
_space_group_IT_number 198
_symmetry_cell_setting cubic
_symmetry_space_group_name_Hall 'P 2ac 2ab 3'
_symmetry_space_group_name_H-M 'P 21 3'
_atom_sites_solution_hydrogens geom
_atom_sites_solution_primary direct
_atom_sites_solution_secondary difmap
_audit_creation_method SHELXL-97
_audit_update_record
;
2015-06-12 deposited with the CCDC.
2015-08-03 downloaded from the CCDC.
;
_cell_angle_alpha 90.00
_cell_angle_beta 90.00
_cell_angle_gamma 90.00
_cell_formula_units_Z 4
_cell_length_a 15.208(3)
_cell_length_b 15.208(3)
_cell_length_c 15.208(3)
_cell_measurement_temperature 293(2)
_cell_volume 3517.4(12)
_computing_cell_refinement 'Bruker XSCANS'
_computing_data_collection 'Bruker XSCANS'
_computing_data_reduction 'Bruker SHELXTL'
_computing_molecular_graphics 'Bruker SHELXTL'
_computing_publication_material 'Bruker SHELXTL'
_computing_structure_refinement 'Bruker SHELXTL'
_computing_structure_solution 'Bruker SHELXTL'
_diffrn_ambient_temperature 293(2)
_diffrn_measured_fraction_theta_full 0.997
_diffrn_measured_fraction_theta_max 0.997
_diffrn_measurement_device_type 'Bruker P4'
_diffrn_measurement_method '\w scans'
_diffrn_radiation_monochromator graphite
_diffrn_radiation_source 'fine-focus sealed tube'
_diffrn_radiation_type MoK\a
_diffrn_radiation_wavelength 0.71073
_diffrn_reflns_av_R_equivalents 0.0572
_diffrn_reflns_av_sigmaI/netI 0.0407
_diffrn_reflns_limit_h_max 17
_diffrn_reflns_limit_h_min -19
_diffrn_reflns_limit_k_max 19
_diffrn_reflns_limit_k_min -11
_diffrn_reflns_limit_l_max 19
_diffrn_reflns_limit_l_min -19
_diffrn_reflns_number 21666
_diffrn_reflns_theta_full 27.48
_diffrn_reflns_theta_max 27.48
_diffrn_reflns_theta_min 1.89
_exptl_absorpt_coefficient_mu 4.782
_exptl_absorpt_correction_T_max 0.8838
_exptl_absorpt_correction_T_min 0.8166
_exptl_absorpt_correction_type multi-scan
_exptl_crystal_colour colorless
_exptl_crystal_density_diffrn 1.616
_exptl_crystal_density_method 'not measured'
_exptl_crystal_description block
_exptl_crystal_F_000 1692
_exptl_crystal_size_max 0.250
_exptl_crystal_size_mid 0.240
_exptl_crystal_size_min 0.180
_refine_diff_density_max 0.403
_refine_diff_density_min -1.812
_refine_diff_density_rms 0.165
_refine_ls_abs_structure_details 'Flack H D (1983), Acta Cryst. A39, 876-881'
_refine_ls_abs_structure_Flack 0.985(8)
_refine_ls_extinction_method none
_refine_ls_goodness_of_fit_ref 1.092
_refine_ls_hydrogen_treatment mixed
_refine_ls_matrix_type full
_refine_ls_number_parameters 130
_refine_ls_number_reflns 2696
_refine_ls_number_restraints 0
_refine_ls_restrained_S_all 1.092
_refine_ls_R_factor_all 0.0364
_refine_ls_R_factor_gt 0.0323
_refine_ls_shift/su_max 0.000
_refine_ls_shift/su_mean 0.000
_refine_ls_structure_factor_coef Fsqd
_refine_ls_weighting_details 'calc w=1/[\s^2^(Fo^2^)+(0.0408P)^2^+0.0000P] where P=(Fo^2^+2Fc^2^)/3'
_refine_ls_weighting_scheme calc
_refine_ls_wR_factor_gt 0.0759
_refine_ls_wR_factor_ref 0.0773
_reflns_number_gt 2471
_reflns_number_total 2696
_reflns_threshold_expression >2sigma(I)
_cod_data_source_file c5dt02387d2.cif
_cod_data_source_block HgCl4-8
_cod_depositor_comments
;
The following automatic conversions were performed:

'_symmetry_cell_setting' value 'Cubic' changed to 'cubic' according
to
/usr/data/users/saulius/crontab/automatic-downloads/rss-feeds/RSC/lib/dictionaries/cif_core.dic
dictionary named 'cif_core.dic' version 2.4.2 from 2011-04-26.

Automatic conversion script
Id: cif_fix_values 3271 2015-04-21 07:52:19Z andrius 

 Adding full bibliography for 7036040--7036051.cif.
;
_cod_original_sg_symbol_H-M P213
_cod_database_code 7036047

loop_
_symmetry_equiv_pos_as_xyz
'x, y, z'
'-x+1/2, -y, z+1/2'
'x+1/2, -y+1/2, -z'
'-x, y+1/2, -z+1/2'
'z, x, y'
'-z+1/2, -x, y+1/2'
'z+1/2, -x+1/2, -y'
'-z, x+1/2, -y+1/2'
'y, z, x'
'y+1/2, -z+1/2, -x'
'-y, z+1/2, -x+1/2'
'-y+1/2, -z, x+1/2'

loop_
_atom_site_label
_atom_site_type_symbol
_atom_site_fract_x
_atom_site_fract_y
_atom_site_fract_z
_atom_site_U_iso_or_equiv
_atom_site_adp_type
_atom_site_occupancy
_atom_site_symmetry_multiplicity
_atom_site_calc_flag
_atom_site_refinement_flags
N1 N -0.2131(2) -0.5180(2) -0.4644(2) 0.0307(7) Uani 1 1 d .
H1N H -0.1685 -0.4802 -0.4939 0.037 Uiso 1 1 d R
C1 C -0.3864(3) -0.6059(3) -0.3559(3) 0.0379(11) Uani 1 1 d .
H1A H -0.3834 -0.5940 -0.2940 0.057 Uiso 1 1 calc R
H1B H -0.3290 -0.6214 -0.3771 0.057 Uiso 1 1 calc R
H1C H -0.4262 -0.6538 -0.3662 0.057 Uiso 1 1 calc R
C2 C -0.1303(4) -0.6195(4) -0.3692(4) 0.0560(15) Uani 1 1 d .
H2A H -0.1528 -0.5904 -0.3204 0.067 Uiso 1 1 calc R
C3 C -0.1519(3) -0.5929(3) -0.4517(3) 0.0340(9) Uani 1 1 d .
C4 C -0.3749(2) -0.4944(3) -0.4799(3) 0.0257(8) Uani 1 1 d .
C5 C -0.2960(3) -0.5440(3) -0.5129(3) 0.0318(9) Uani 1 1 d .
H5A H -0.2885 -0.5325 -0.5751 0.038 Uiso 1 1 calc R
H5B H -0.3059 -0.6066 -0.5055 0.038 Uiso 1 1 calc R
C6 C -0.4189(3) -0.5246(3) -0.4041(3) 0.0270(8) Uani 1 1 d .
C7 C -0.1212(4) -0.6366(4) -0.5261(4) 0.0493(12) Uani 1 1 d .
H7A H -0.1377 -0.6192 -0.5823 0.059 Uiso 1 1 calc R
C8 C -0.0653(4) -0.7065(4) -0.5129(4) 0.0556(14) Uani 1 1 d .
H8A H -0.0438 -0.7362 -0.5617 0.067 Uiso 1 1 calc R
C9 C -0.0396(4) -0.7347(4) -0.4299(4) 0.0600(16) Uani 1 1 d .
C10 C -0.0735(5) -0.6912(4) -0.3587(4) 0.075(2) Uani 1 1 d .
H10A H -0.0586 -0.7097 -0.3023 0.091 Uiso 1 1 calc R
C11 C 0.0235(6) -0.8111(5) -0.4181(6) 0.099(3) Uani 1 1 d .
H11A H 0.0217 -0.8480 -0.4693 0.149 Uiso 1 1 calc R
H11B H 0.0067 -0.8446 -0.3674 0.149 Uiso 1 1 calc R
H11C H 0.0821 -0.7889 -0.4103 0.149 Uiso 1 1 calc R
Hg1 Hg -0.219419(11) -0.719419(11) -0.780581(11) 0.03916(10) Uani 1 3 d S
Cl1 Cl -0.24448(9) -0.55699(8) -0.76300(8) 0.0464(3) Uani 1 1 d .
Cl2 Cl -0.30920(15) -0.80920(15) -0.69080(15) 0.168(3) Uani 1 3 d S
Cl3 Cl -0.40551(8) -0.59449(8) -0.09449(8) 0.0357(4) Uani 1 3 d S

loop_
_atom_site_aniso_label
_atom_site_aniso_U_11
_atom_site_aniso_U_22
_atom_site_aniso_U_33
_atom_site_aniso_U_23
_atom_site_aniso_U_13
_atom_site_aniso_U_12
N1 0.0259(16) 0.0269(16) 0.0392(18) 0.0006(14) 0.0052(17) -0.0001(15)
C1 0.036(2) 0.032(2) 0.045(3) 0.010(2) 0.004(2) 0.006(2)
C2 0.070(4) 0.054(3) 0.045(3) -0.010(2) -0.006(3) 0.034(3)
C3 0.032(2) 0.028(2) 0.042(2) -0.0010(18) 0.0031(19) 0.0049(17)
C4 0.0236(18) 0.0280(19) 0.0254(19) -0.0044(16) -0.0009(15) 0.0015(16)
C5 0.030(2) 0.031(2) 0.034(2) -0.0069(17) 0.0014(17) 0.0014(17)
C6 0.0262(19) 0.0253(19) 0.029(2) 0.0005(16) -0.0013(16) -0.0036(16)
C7 0.059(3) 0.048(3) 0.041(3) 0.002(2) 0.015(2) 0.016(3)
C8 0.069(3) 0.047(3) 0.052(3) 0.001(2) 0.024(3) 0.022(3)
C9 0.065(4) 0.046(3) 0.069(4) -0.002(3) 0.001(3) 0.029(3)
C10 0.106(5) 0.070(4) 0.051(3) -0.006(3) -0.017(4) 0.051(4)
C11 0.121(7) 0.085(5) 0.091(6) -0.003(4) -0.008(5) 0.071(5)
Hg1 0.03916(10) 0.03916(10) 0.03916(10) 0.00037(8) 0.00037(8) -0.00037(8)
Cl1 0.0590(7) 0.0379(6) 0.0422(6) -0.0017(5) 0.0042(5) 0.0102(5)
Cl2 0.168(3) 0.168(3) 0.168(3) 0.0662(17) 0.0662(17) -0.0662(17)
Cl3 0.0357(4) 0.0357(4) 0.0357(4) 0.0049(5) -0.0049(5) -0.0049(5)

loop_
_atom_type_symbol
_atom_type_description
_atom_type_scat_dispersion_real
_atom_type_scat_dispersion_imag
_atom_type_scat_source
C C 0.0033 0.0016 'International Tables Vol C Tables 4.2.6.8 and 6.1.1.4'
H H 0.0000 0.0000 'International Tables Vol C Tables 4.2.6.8 and 6.1.1.4'
Cl Cl 0.1484 0.1585 'International Tables Vol C Tables 4.2.6.8 and 6.1.1.4'
Hg Hg -2.3894 9.2266 'International Tables Vol C Tables 4.2.6.8 and 6.1.1.4'
N N 0.0061 0.0033 'International Tables Vol C Tables 4.2.6.8 and 6.1.1.4'

loop_
_geom_angle_atom_site_label_1
_geom_angle_atom_site_label_2
_geom_angle_atom_site_label_3
_geom_angle
_geom_angle_site_symmetry_1
_geom_angle_site_symmetry_3
C3 N1 C5 112.7(3) . .
C3 N1 H1N 94.3 . .
C5 N1 H1N 119.9 . .
C6 C1 H1A 109.5 . .
C6 C1 H1B 109.5 . .
H1A C1 H1B 109.5 . .
C6 C1 H1C 109.5 . .
H1A C1 H1C 109.5 . .
H1B C1 H1C 109.5 . .
C3 C2 C10 119.1(5) . .
C3 C2 H2A 120.4 . .
C10 C2 H2A 120.4 . .
C2 C3 C7 121.8(5) . .
C2 C3 N1 120.0(4) . .
C7 C3 N1 118.1(4) . .
C6 C4 C6 120.8(4) 5 .
C6 C4 C5 120.0(4) 5 .
C6 C4 C5 119.2(4) . .
C4 C5 N1 111.8(3) . .
C4 C5 H5A 109.3 . .
N1 C5 H5A 109.3 . .
C4 C5 H5B 109.3 . .
N1 C5 H5B 109.3 . .
H5A C5 H5B 107.9 . .
C4 C6 C4 119.1(4) 9 .
C4 C6 C1 120.5(4) 9 .
C4 C6 C1 120.4(4) . .
C8 C7 C3 117.2(5) . .
C8 C7 H7A 121.4 . .
C3 C7 H7A 121.4 . .
C7 C8 C9 123.1(5) . .
C7 C8 H8A 118.5 . .
C9 C8 H8A 118.5 . .
C10 C9 C8 117.6(5) . .
C10 C9 C11 121.0(6) . .
C8 C9 C11 121.5(6) . .
C9 C10 C2 121.2(6) . .
C9 C10 H10A 119.4 . .
C2 C10 H10A 119.4 . .
C9 C11 H11A 109.5 . .
C9 C11 H11B 109.5 . .
H11A C11 H11B 109.5 . .
C9 C11 H11C 109.5 . .
H11A C11 H11C 109.5 . .
H11B C11 H11C 109.5 . .
Cl2 Hg1 Cl1 114.73(3) . 8_443
Cl2 Hg1 Cl1 114.73(3) . 10_534
Cl1 Hg1 Cl1 103.73(3) 8_443 10_534
Cl2 Hg1 Cl1 114.73(3) . .
Cl1 Hg1 Cl1 103.73(3) 8_443 .
Cl1 Hg1 Cl1 103.73(3) 10_534 .

loop_
_geom_bond_atom_site_label_1
_geom_bond_atom_site_label_2
_geom_bond_distance
_geom_bond_site_symmetry_2
N1 C3 1.484(6) .
N1 C5 1.513(5) .
N1 H1N 0.9953 .
C1 C6 1.520(6) .
C1 H1A 0.9600 .
C1 H1B 0.9600 .
C1 H1C 0.9600 .
C2 C3 1.358(7) .
C2 C10 1.400(8) .
C2 H2A 0.9300 .
C3 C7 1.392(7) .
C4 C6 1.406(6) 5
C4 C6 1.409(6) .
C4 C5 1.504(5) .
C5 H5A 0.9700 .
C5 H5B 0.9700 .
C6 C4 1.406(6) 9
C7 C8 1.375(7) .
C7 H7A 0.9300 .
C8 C9 1.389(8) .
C8 H8A 0.9300 .
C9 C10 1.370(9) .
C9 C11 1.517(8) .
C10 H10A 0.9300 .
C11 H11A 0.9600 .
C11 H11B 0.9600 .
C11 H11C 0.9600 .
Hg1 Cl2 2.365(4) .
Hg1 Cl1 2.5137(13) 8_443
Hg1 Cl1 2.5137(13) 10_534
Hg1 Cl1 2.5137(13) .

loop_
_geom_torsion_atom_site_label_1
_geom_torsion_atom_site_label_2
_geom_torsion_atom_site_label_3
_geom_torsion_atom_site_label_4
_geom_torsion
_geom_torsion_site_symmetry_1
_geom_torsion_site_symmetry_4
C10 C2 C3 C7 1.8(9) . .
C10 C2 C3 N1 179.0(6) . .
C5 N1 C3 C2 -118.5(5) . .
C5 N1 C3 C7 58.8(5) . .
C6 C4 C5 N1 97.1(4) 5 .
C6 C4 C5 N1 -83.0(4) . .
C3 N1 C5 C4 144.7(4) . .
C6 C4 C6 C4 2.0(8) 5 9
C5 C4 C6 C4 -177.9(3) . 9
C6 C4 C6 C1 -179.6(3) 5 .
C5 C4 C6 C1 0.5(5) . .
C2 C3 C7 C8 -2.1(9) . .
N1 C3 C7 C8 -179.3(5) . .
C3 C7 C8 C9 0.5(9) . .
C7 C8 C9 C10 1.3(11) . .
C7 C8 C9 C11 -178.8(7) . .
C8 C9 C10 C2 -1.6(11) . .
C11 C9 C10 C2 178.5(8) . .
C3 C2 C10 C9 0.1(11) . .
